data_7202623
loop_
_publ_author_name
'Wenhua Bi'
'Nicolas Louvain'
'Nicolas Mercier'
'Jer\^ome Luc'
'Bouchta Sahraoui'

_publ_section_title
;
 Type structure, which is composed of organic diammonium, triiodide and
 hexaiodobismuthate, varies according to different structures of
 incorporated cations
;
_journal_issue 4
_journal_name_full CrystEngComm
_journal_page_first 298
_journal_paper_doi 10.1039/b617178h
_journal_volume 9
_journal_year 2007
_chemical_formula_moiety '2(C4 H14 N2), (Bi I6), 0.5(I3), 0.5(I H4 O2)'
_chemical_formula_sum 'C8 H30 Bi I8 N4 O'
_chemical_formula_weight 1422.1
_space_group_IT_number 2
_symmetry_cell_setting triclinic
_symmetry_space_group_name_Hall '-P 1'
_symmetry_space_group_name_H-M 'P -1'
_audit_creation_date 2006-07-13T23:58:29-00:00
_audit_creation_method 'WinGX routine CIF_UPDATE'
_cell_angle_alpha 77.92(3)
_cell_angle_beta 87.39(3)
_cell_angle_gamma 85.29(3)
_cell_formula_units_Z 2
_cell_length_a 8.5276(17)
_cell_length_b 10.405(2)
_cell_length_c 17.504(4)
_cell_measurement_temperature 293(2)
_cell_volume 1513.0(6)
_computing_structure_refinement 'SHELXL-97 (Sheldrick, 1997)'
_diffrn_ambient_temperature 293(2)
_diffrn_detector_area_resol_mean 9
_diffrn_measured_fraction_theta_full 0.995
_diffrn_measured_fraction_theta_max 0.995
_diffrn_measurement_device '\k-geometry diffractometer'
_diffrn_measurement_device_type area_detector
_diffrn_measurement_method CCD
_diffrn_radiation_monochromator graphite
_diffrn_radiation_probe x-ray
_diffrn_radiation_type MoK\a
_diffrn_radiation_wavelength 0.71073
_diffrn_reflns_av_R_equivalents 0.0549
_diffrn_reflns_limit_h_max 11
_diffrn_reflns_limit_h_min -11
_diffrn_reflns_limit_k_max 14
_diffrn_reflns_limit_k_min -14
_diffrn_reflns_limit_l_max 24
_diffrn_reflns_limit_l_min -24
_diffrn_reflns_number 52561
_diffrn_reflns_theta_full 30.03
_diffrn_reflns_theta_max 30.03
_diffrn_reflns_theta_min 3.05
_exptl_absorpt_coefficient_mu 13.994
_exptl_absorpt_correction_T_max 0.350
_exptl_absorpt_correction_T_min 0.168
_exptl_absorpt_correction_type multi-scan
_exptl_crystal_colour brown
_exptl_crystal_density_diffrn 3.118
_exptl_crystal_density_method 'not measured'
_exptl_crystal_description prism
_exptl_crystal_F_000 1238
_exptl_crystal_size_max 0.15
_exptl_crystal_size_mid 0.08
_exptl_crystal_size_min 0.05
_refine_diff_density_max 1.742
_refine_diff_density_min -1.637
_refine_ls_extinction_method none
_refine_ls_goodness_of_fit_ref 1.026
_refine_ls_hydrogen_treatment constr
_refine_ls_matrix_type full
_refine_ls_number_parameters 209
_refine_ls_number_reflns 8798
_refine_ls_number_restraints 0
_refine_ls_restrained_S_all 1.026
_refine_ls_R_factor_gt 0.0434
_refine_ls_shift/su_max 0.001
_refine_ls_structure_factor_coef Fsqd
_refine_ls_weighting_details 'calc w=1/[\s^2^(Fo^2^)+(0.0355P)^2^+3.8232P] where P=(Fo^2^+2Fc^2^)/3'
_refine_ls_weighting_scheme calc
_refine_ls_wR_factor_ref 0.0943
_reflns_number_gt 5330
_reflns_number_total 8798
_reflns_threshold_expression >2sigma(I)
_cod_data_source_file b617178h.txt
_cod_data_source_block 2
_cod_original_cell_volume 1513.0(5)
_cod_database_code 7202623

loop_
_symmetry_equiv_pos_as_xyz
'x, y, z'
'-x, -y, -z'

loop_
_atom_site_label
_atom_site_type_symbol
_atom_site_fract_x
_atom_site_fract_y
_atom_site_fract_z
_atom_site_U_iso_or_equiv
_atom_site_adp_type
_atom_site_occupancy
_atom_site_calc_flag
_atom_site_refinement_flags
_atom_site_disorder_group
_atom_site_disorder_assembly
Bi Bi 0.46559(3) 0.48933(2) 0.250356(16) 0.03959(8) Uani 1 d . . .
I1 I 0.21947(7) 0.53901(6) 0.12870(3) 0.06356(16) Uani 1 d . . .
I2 I 0.21524(6) 0.48845(6) 0.38714(3) 0.06007(15) Uani 1 d . . .
I3 I 0.72284(6) 0.43372(5) 0.37984(3) 0.05314(14) Uani 1 d . . .
I4 I 0.72173(6) 0.49914(6) 0.12543(3) 0.06023(15) Uani 1 d . . .
I5 I 0.47763(7) 0.78880(5) 0.23718(3) 0.06031(16) Uani 1 d . . .
I6 I 0.45435(6) 0.19036(5) 0.25686(3) 0.05641(15) Uani 1 d . . .
I7 I 0 0 0 0.0757(3) Uani 1 d S . .
I8 I 0.04900(9) 0.24591(7) 0.04850(4) 0.0869(2) Uani 1 d . . .
I9 I 0 0 0.5 0.0975(3) Uani 1 d S . .
O O 0.8635(8) 0.7385(6) 0.4242(4) 0.0843(19) Uiso 1 d . . .
N1A N 0.0393(15) 0.2253(14) 0.3165(9) 0.075(4) Uani 0.67 d P 1 A
H1A1 H -0.0094 0.3016 0.3227 0.112 Uiso 0.66 calc PR 1 A
H1A2 H 0.1279 0.2405 0.2882 0.112 Uiso 0.66 calc PR 1 A
H1A3 H 0.0621 0.1755 0.3631 0.112 Uiso 0.66 calc PR 1 A
N1B N 0.019(4) 0.270(3) 0.265(2) 0.090(11) Uani 0.33 d P 2 A
H1B1 H -0.0455 0.3376 0.2731 0.135 Uiso 0.33 calc PR 2 A
H1B2 H 0.0612 0.2875 0.2172 0.135 Uiso 0.33 calc PR 2 A
H1B3 H 0.0956 0.2555 0.2999 0.135 Uiso 0.33 calc PR 2 A
N2 N -0.0764(13) -0.2938(9) 0.2462(8) 0.144(5) Uani 1 d . . .
H2A H -0.1363 -0.2896 0.2887 0.216 Uiso 1 calc R . .
H2B H -0.0027 -0.36 0.2573 0.216 Uiso 1 calc R . .
H2C H -0.1359 -0.3072 0.2085 0.216 Uiso 1 calc R . .
N3 N 0.5167(9) 0.7268(6) 0.4514(4) 0.0646(19) Uani 1 d . . .
H3A H 0.6214 0.7184 0.4506 0.097 Uiso 1 calc R . .
H3B H 0.4818 0.6977 0.4114 0.097 Uiso 1 calc R . .
H3C H 0.4797 0.6799 0.4961 0.097 Uiso 1 calc R . .
N4 N 0.4882(10) 0.2801(6) 0.0396(4) 0.073(2) Uani 1 d . . .
H4A H 0.4538 0.3256 -0.0062 0.11 Uiso 1 calc R . .
H4B H 0.5609 0.3235 0.0564 0.11 Uiso 1 calc R . .
H4C H 0.4081 0.27 0.0742 0.11 Uiso 1 calc R . .
C1 C -0.0663(10) 0.1550(8) 0.2751(6) 0.064(2) Uani 1 d . . .
H1A H -0.1627 0.1389 0.3059 0.077 Uiso 0.5 calc PR 1 A
H1B H -0.0938 0.2108 0.2251 0.077 Uiso 0.5 calc PR 1 A
H1C H -0.1426 0.185 0.2345 0.077 Uiso 0.5 d PR 2 A
H1D H -0.1255 0.1361 0.3243 0.077 Uiso 0.5 d PR 2 A
C2 C 0.0104(11) 0.0273(8) 0.2619(6) 0.071(3) Uani 1 d . . A
H2D H 0.0932 0.0455 0.2222 0.085 Uiso 1 calc R . .
H2E H 0.0595 -0.019 0.3098 0.085 Uiso 1 calc R . .
C3 C -0.0933(12) -0.0569(9) 0.2384(7) 0.089(3) Uani 1 d . . .
H3D H -0.1454 -0.0101 0.1914 0.107 Uiso 1 calc R . A
H3E H -0.1737 -0.0787 0.279 0.107 Uiso 1 calc R . .
C4 C -0.0095(17) -0.1831(10) 0.2227(9) 0.125(5) Uani 1 d . . A
H4D H 0.0096 -0.1713 0.1667 0.15 Uiso 1 calc R . .
H4E H 0.0925 -0.1934 0.2465 0.15 Uiso 1 calc R . .
C5 C 0.5235(12) 0.9276(8) 0.5036(6) 0.073(3) Uani 1 d . . .
H5A H 0.6375 0.9157 0.5011 0.087 Uiso 1 calc R . .
H5B H 0.4886 0.8811 0.5547 0.087 Uiso 1 calc R . .
C6 C 0.4620(13) 0.8673(8) 0.4449(6) 0.086(3) Uani 1 d . . .
H6A H 0.4926 0.9158 0.3936 0.103 Uiso 1 calc R . .
H6B H 0.3479 0.8746 0.4491 0.103 Uiso 1 calc R . .
C7 C 0.4665(11) 0.0640(8) 0.0063(6) 0.071(3) Uani 1 d . . .
H7A H 0.4196 0.1093 -0.0424 0.085 Uiso 1 calc R . .
H7B H 0.3805 0.0466 0.0443 0.085 Uiso 1 calc R . .
C8 C 0.5555(13) 0.1538(10) 0.0305(8) 0.106(4) Uani 1 d . . .
H8A H 0.6439 0.1689 -0.0063 0.127 Uiso 1 calc R . .
H8B H 0.5987 0.1101 0.0804 0.127 Uiso 1 calc R . .

loop_
_atom_site_aniso_label
_atom_site_aniso_U_11
_atom_site_aniso_U_22
_atom_site_aniso_U_33
_atom_site_aniso_U_23
_atom_site_aniso_U_13
_atom_site_aniso_U_12
Bi 0.03340(15) 0.04276(15) 0.04459(16) -0.01300(12) -0.00051(11) -0.00455(11)
I1 0.0526(3) 0.0770(4) 0.0681(4) -0.0317(3) -0.0237(3) 0.0098(3)
I2 0.0441(3) 0.0795(4) 0.0556(3) -0.0139(3) 0.0091(2) -0.0052(3)
I3 0.0415(3) 0.0621(3) 0.0594(3) -0.0211(3) -0.0116(2) 0.0030(2)
I4 0.0466(3) 0.0753(4) 0.0569(3) -0.0125(3) 0.0129(2) -0.0038(3)
I5 0.0681(4) 0.0382(3) 0.0755(4) -0.0115(3) -0.0089(3) -0.0060(2)
I6 0.0544(3) 0.0384(3) 0.0764(4) -0.0117(2) 0.0006(3) -0.0054(2)
I7 0.0589(6) 0.0990(7) 0.0672(6) -0.0184(5) -0.0016(4) 0.0089(5)
I8 0.0924(5) 0.0825(4) 0.0859(5) -0.0229(4) 0.0009(4) 0.0047(4)
I9 0.0938(8) 0.0956(7) 0.1061(8) -0.0221(6) -0.0116(6) -0.0177(6)
N1A 0.046(7) 0.069(9) 0.122(13) -0.047(9) 0.001(8) -0.010(7)
N1B 0.09(2) 0.07(2) 0.12(3) -0.04(2) -0.03(2) 0.041(16)
N2 0.111(9) 0.069(6) 0.245(15) -0.029(8) 0.048(9) -0.005(6)
N3 0.080(5) 0.050(4) 0.070(5) -0.025(4) -0.002(4) -0.006(4)
N4 0.100(6) 0.050(4) 0.076(5) -0.027(4) -0.010(4) -0.002(4)
C1 0.057(6) 0.053(5) 0.083(6) -0.016(5) 0.004(5) 0.000(4)
C2 0.069(7) 0.062(5) 0.080(7) -0.019(5) -0.002(5) 0.011(5)
C3 0.077(7) 0.057(5) 0.145(10) -0.049(6) 0.029(7) -0.017(5)
C4 0.148(12) 0.066(7) 0.173(13) -0.059(8) 0.079(10) -0.037(7)
C5 0.076(7) 0.060(5) 0.088(7) -0.032(5) 0.001(5) 0.003(5)
C6 0.100(8) 0.054(5) 0.110(8) -0.033(6) -0.032(7) 0.018(5)
C7 0.075(6) 0.054(5) 0.091(7) -0.029(5) -0.015(5) 0.000(4)
C8 0.075(8) 0.080(7) 0.179(13) -0.065(8) -0.038(8) 0.013(6)

loop_
_atom_type_symbol
_atom_type_description
_atom_type_scat_dispersion_real
_atom_type_scat_dispersion_imag
_atom_type_scat_source
C C 0.0033 0.0016 'International Tables Vol C Tables 4.2.6.8 and 6.1.1.4'
H H 0 0 'International Tables Vol C Tables 4.2.6.8 and 6.1.1.4'
N N 0.0061 0.0033 'International Tables Vol C Tables 4.2.6.8 and 6.1.1.4'
O O 0.0106 0.006 'International Tables Vol C Tables 4.2.6.8 and 6.1.1.4'
I I -0.4742 1.8119 'International Tables Vol C Tables 4.2.6.8 and 6.1.1.4'
Bi Bi -4.1077 10.2566 'International Tables Vol C Tables 4.2.6.8 and 6.1.1.4'

loop_
_geom_angle_atom_site_label_1
_geom_angle_atom_site_label_2
_geom_angle_atom_site_label_3
_geom_angle
_geom_angle_site_symmetry_1
_geom_angle_site_symmetry_3
_geom_angle_publ_flag
I1 Bi I4 90.54(2) . . ?
I1 Bi I5 90.30(3) . . ?
I4 Bi I5 89.12(4) . . ?
I1 Bi I6 88.27(3) . . ?
I4 Bi I6 89.31(4) . . ?
I5 Bi I6 177.867(18) . . ?
I1 Bi I2 92.87(2) . . ?
I4 Bi I2 175.866(17) . . ?
I5 Bi I2 88.52(4) . . ?
I6 Bi I2 93.13(3) . . ?
I1 Bi I3 179.248(19) . . ?
I4 Bi I3 89.93(2) . . ?
I5 Bi I3 90.30(3) . . ?
I6 Bi I3 91.15(3) . . ?
I2 Bi I3 86.68(2) . . ?
I8 I7 I8 180.00(3) 2 . ?
N1B C1 C2 121.5(14) . . ?
N1B C1 N1A 37.0(11) . . ?
C2 C1 N1A 111.8(9) . . ?
C3 C2 C1 114.6(8) . . ?
C2 C3 C4 112.8(10) . . ?
N2 C4 C3 119.0(11) . . ?
C6 C5 C5 115.4(10) . 2_676 ?
C5 C6 N3 113.9(8) . . ?
C8 C7 C7 122.7(11) . 2_655 ?
C7 C8 N4 121.6(9) . . ?

loop_
_geom_bond_atom_site_label_1
_geom_bond_atom_site_label_2
_geom_bond_distance
_geom_bond_site_symmetry_2
_geom_bond_publ_flag
Bi I1 2.9957(11) . ?
Bi I4 3.0120(11) . ?
Bi I5 3.0859(8) . ?
Bi I6 3.0982(8) . ?
Bi I2 3.1337(11) . ?
Bi I3 3.1590(11) . ?
I7 I8 2.9257(10) 2 ?
I7 I8 2.9257(10) . ?
N1A C1 1.504(15) . ?
N1B C1 1.43(3) . ?
N2 C4 1.308(12) . ?
N3 C6 1.480(10) . ?
N4 C8 1.427(11) . ?
C1 C2 1.489(11) . ?
C2 C3 1.426(13) . ?
C3 C4 1.512(13) . ?
C5 C6 1.449(12) . ?
C5 C5 1.508(16) 2_676 ?
C7 C8 1.393(12) . ?
C7 C7 1.461(15) 2_655 ?
